data_4082964
loop_
_publ_author_name
'Hod\'ik, Tom\'a\<s'
'Lama\<c, Martin'
'\<Cervenkov\'a \<St&#x2019;astn\'a, Lucie'
'Karban, Jind\<rich'
'Koubkov\'a, Lucie'
'Hrstka, Roman'
'C\'isa\<rov\'a, Ivana'
'Pinkas, Ji\<r\'i'

_publ_section_title
;
 Titanocene Dihalides and Ferrocenes Bearing a Pendant
 \a-d-Xylofuranos-5-yl or \a-d-Ribofuranos-5-yl Moiety. Synthesis,
 Characterization, and Cytotoxic Activity
;
_journal_issue 8
_journal_name_full Organometallics
_journal_page_first 2059
_journal_paper_doi 10.1021/om500200r
_journal_volume 33
_journal_year 2014
_chemical_absolute_configuration ad
_chemical_compound_source 'synthesized by the authors'
_chemical_formula_moiety 'C40 H46 Cl2 O8 Ti'
_chemical_formula_sum 'C40 H46 Cl2 O8 Ti'
_chemical_formula_weight 773.57
_chemical_name_systematic
; 
 ? 
;
_space_group_IT_number 18
_symmetry_cell_setting orthorhombic
_symmetry_space_group_name_Hall 'P 2 2ab'
_symmetry_space_group_name_H-M 'P 21 21 2'
_atom_sites_solution_hydrogens difmap
_atom_sites_solution_primary direct
_atom_sites_solution_secondary difmap
_audit_creation_method SHELXL-97
_cell_angle_alpha 90.00
_cell_angle_beta 90.00
_cell_angle_gamma 90.00
_cell_formula_units_Z 2
_cell_length_a 10.5322(11)
_cell_length_b 27.861(2)
_cell_length_c 6.5319(6)
_cell_measurement_reflns_used 9973
_cell_measurement_temperature 150(2)
_cell_measurement_theta_max 27.4149
_cell_measurement_theta_min 2.4243
_cell_volume 1916.7(3)
_computing_cell_refinement 'SAINT V8.27B (Bruker AXS Inc., 2012)'
_computing_data_collection 'Bruker Instrument Service v2012.12.0.0'
_computing_data_reduction 'SAINT V8.27B (Bruker AXS Inc., 2012)'
_computing_structure_refinement 'SHELXL-97 (Sheldrick, 2008)'
_computing_structure_solution 'SHELXS-97 (Sheldrick, 2008)'
_diffrn_ambient_temperature 150(2)
_diffrn_measured_fraction_theta_full 0.998
_diffrn_measured_fraction_theta_max 0.998
_diffrn_measurement_device_type 'Bruker APEX-II CCD'
_diffrn_measurement_method '\f and \w scans'
_diffrn_radiation_monochromator graphite
_diffrn_radiation_source 'fine-focus sealed tube'
_diffrn_radiation_type MoK\a
_diffrn_radiation_wavelength 0.71073
_diffrn_reflns_av_R_equivalents 0.0331
_diffrn_reflns_av_sigmaI/netI 0.0215
_diffrn_reflns_limit_h_max 13
_diffrn_reflns_limit_h_min -13
_diffrn_reflns_limit_k_max 36
_diffrn_reflns_limit_k_min -36
_diffrn_reflns_limit_l_max 8
_diffrn_reflns_limit_l_min -8
_diffrn_reflns_number 29069
_diffrn_reflns_theta_full 27.48
_diffrn_reflns_theta_max 27.48
_diffrn_reflns_theta_min 1.46
_diffrn_standards_number 0
_exptl_absorpt_coefficient_mu 0.414
_exptl_absorpt_correction_T_max 0.8776
_exptl_absorpt_correction_T_min 0.8590
_exptl_absorpt_correction_type multi-scan
_exptl_absorpt_process_details 'SADABS V2012/1 (Bruker AXS Inc.)'
_exptl_crystal_colour 'dark red-violet'
_exptl_crystal_density_diffrn 1.340
_exptl_crystal_density_method 'not measured'
_exptl_crystal_description prism
_exptl_crystal_F_000 812
_exptl_crystal_size_max 0.38
_exptl_crystal_size_mid 0.33
_exptl_crystal_size_min 0.32
_refine_diff_density_max 0.318
_refine_diff_density_min -0.192
_refine_diff_density_rms 0.039
_refine_ls_abs_structure_details 'Flack H D (1983), Acta Cryst. A39, 876-881'
_refine_ls_abs_structure_Flack -0.01(2)
_refine_ls_extinction_method none
_refine_ls_goodness_of_fit_ref 1.063
_refine_ls_hydrogen_treatment constr
_refine_ls_matrix_type full
_refine_ls_number_parameters 233
_refine_ls_number_reflns 4401
_refine_ls_number_restraints 0
_refine_ls_restrained_S_all 1.063
_refine_ls_R_factor_all 0.0310
_refine_ls_R_factor_gt 0.0285
_refine_ls_shift/su_max 0.002
_refine_ls_shift/su_mean 0.000
_refine_ls_structure_factor_coef Fsqd
_refine_ls_weighting_details 'calc w=1/[\s^2^(Fo^2^)+(0.0365P)^2^+0.4862P] where P=(Fo^2^+2Fc^2^)/3'
_refine_ls_weighting_scheme calc
_refine_ls_wR_factor_gt 0.0720
_refine_ls_wR_factor_ref 0.0733
_reflns_number_gt 4181
_reflns_number_total 4401
_reflns_threshold_expression I>2\s(I)
_cod_data_source_file om500200r_si_002.cif
_cod_data_source_block jp591_1_pinkas
_cod_depositor_comments 'Adding full bibliography for 4082964.cif.'
_cod_database_code 4082964

loop_
_symmetry_equiv_pos_as_xyz
'x, y, z'
'x+1/2, -y+1/2, -z'
'-x+1/2, y+1/2, -z'
'-x, -y, z'

loop_
_atom_site_label
_atom_site_type_symbol
_atom_site_fract_x
_atom_site_fract_y
_atom_site_fract_z
_atom_site_U_iso_or_equiv
_atom_site_adp_type
_atom_site_occupancy
_atom_site_symmetry_multiplicity
_atom_site_calc_flag
_atom_site_refinement_flags
Ti1 Ti 0.0000 0.5000 0.59965(5) 0.02397(10) Uani 1 2 d S
Cl1 Cl -0.15699(4) 0.517192(14) 0.84879(6) 0.02748(9) Uani 1 1 d .
C1 C 0.06506(17) 0.58310(5) 0.6389(2) 0.0267(3) Uani 1 1 d .
C2 C 0.1580(2) 0.55924(6) 0.5208(3) 0.0367(4) Uani 1 1 d .
H2 H 0.2442 0.5543 0.5581 0.044 Uiso 1 1 calc R
C3 C -0.0998(3) 0.45584(7) 0.3379(3) 0.0536(7) Uani 1 1 d .
H3 H -0.1401 0.4729 0.2299 0.064 Uiso 1 1 calc R
C4 C 0.0284(3) 0.44150(7) 0.3418(3) 0.0506(6) Uani 1 1 d .
H4 H 0.0897 0.4473 0.2380 0.061 Uiso 1 1 calc R
C5 C -0.0492(2) 0.58291(6) 0.5267(3) 0.0369(5) Uani 1 1 d .
H5 H -0.1271 0.5969 0.5691 0.044 Uiso 1 1 calc R
C6 C 0.08553(18) 0.60477(5) 0.8459(2) 0.0276(3) Uani 1 1 d .
H6A H 0.1469 0.5847 0.9224 0.033 Uiso 1 1 calc R
H6B H 0.0042 0.6042 0.9218 0.033 Uiso 1 1 calc R
C7 C 0.13475(15) 0.65612(5) 0.8401(2) 0.0228(3) Uani 1 1 d .
H7 H 0.2074 0.6587 0.7421 0.027 Uiso 1 1 calc R
C8 C 0.17426(16) 0.67403(6) 1.0504(2) 0.0236(3) Uani 1 1 d .
H8 H 0.1109 0.6634 1.1549 0.028 Uiso 1 1 calc R
C9 C 0.16697(16) 0.72867(6) 1.0249(3) 0.0271(3) Uani 1 1 d .
H9 H 0.1451 0.7458 1.1547 0.032 Uiso 1 1 calc R
C10 C 0.06540(15) 0.73459(6) 0.8568(3) 0.0303(4) Uani 1 1 d .
H10 H -0.0118 0.7512 0.9110 0.036 Uiso 1 1 calc R
C11 C 0.24285(17) 0.78077(6) 0.7845(3) 0.0343(4) Uani 1 1 d .
C12 C 0.2220(2) 0.82929(7) 0.8848(5) 0.0529(6) Uani 1 1 d .
H12A H 0.1545 0.8267 0.9875 0.079 Uiso 1 1 calc R
H12B H 0.1974 0.8528 0.7805 0.079 Uiso 1 1 calc R
H12C H 0.3008 0.8397 0.9512 0.079 Uiso 1 1 calc R
C13 C 0.3405(2) 0.78267(8) 0.6175(4) 0.0539(6) Uani 1 1 d .
H13A H 0.4190 0.7967 0.6710 0.081 Uiso 1 1 calc R
H13B H 0.3086 0.8024 0.5045 0.081 Uiso 1 1 calc R
H13C H 0.3575 0.7501 0.5678 0.081 Uiso 1 1 calc R
C14 C 0.33049(18) 0.66044(6) 1.3053(3) 0.0308(4) Uani 1 1 d .
H14A H 0.2555 0.6563 1.3951 0.037 Uiso 1 1 calc R
H14B H 0.3649 0.6931 1.3272 0.037 Uiso 1 1 calc R
C15 C 0.42960(16) 0.62371(6) 1.3588(3) 0.0317(4) Uani 1 1 d .
C16 C 0.46879(19) 0.58926(6) 1.2194(3) 0.0388(5) Uani 1 1 d .
H16 H 0.4324 0.5884 1.0864 0.047 Uiso 1 1 calc R
C17 C 0.5619(2) 0.55578(8) 1.2741(4) 0.0544(6) Uani 1 1 d .
H17 H 0.5902 0.5327 1.1773 0.065 Uiso 1 1 calc R
C18 C 0.6123(2) 0.55633(9) 1.4677(5) 0.0613(7) Uani 1 1 d .
H18 H 0.6743 0.5332 1.5053 0.074 Uiso 1 1 calc R
C19 C 0.5733(2) 0.59042(10) 1.6089(4) 0.0613(7) Uani 1 1 d .
H19 H 0.6083 0.5905 1.7429 0.074 Uiso 1 1 calc R
C20 C 0.4830(2) 0.62453(9) 1.5545(3) 0.0468(5) Uani 1 1 d .
H20 H 0.4577 0.6483 1.6502 0.056 Uiso 1 1 calc R
O1 O 0.03538(12) 0.68828(4) 0.7823(2) 0.0314(3) Uani 1 1 d .
O2 O 0.12567(14) 0.76248(5) 0.7047(2) 0.0441(4) Uani 1 1 d .
O3 O 0.27976(11) 0.74587(4) 0.9325(2) 0.0319(3) Uani 1 1 d .
O4 O 0.29411(11) 0.65484(4) 1.09779(18) 0.0293(3) Uani 1 1 d .

loop_
_atom_site_aniso_label
_atom_site_aniso_U_11
_atom_site_aniso_U_22
_atom_site_aniso_U_33
_atom_site_aniso_U_23
_atom_site_aniso_U_13
_atom_site_aniso_U_12
Ti1 0.0438(2) 0.01867(17) 0.00949(16) 0.000 0.000 -0.00634(17)
Cl1 0.0341(2) 0.02916(18) 0.01917(17) 0.00137(14) -0.00336(16) 0.00208(16)
C1 0.0460(10) 0.0179(7) 0.0163(7) 0.0025(6) -0.0001(7) -0.0079(6)
C2 0.0579(12) 0.0236(8) 0.0285(9) -0.0006(7) 0.0170(9) -0.0117(8)
C3 0.115(2) 0.0261(9) 0.0196(9) 0.0032(7) -0.0222(12) -0.0247(11)
C4 0.1015(19) 0.0295(9) 0.0209(8) -0.0112(7) 0.0219(11) -0.0242(11)
C5 0.0592(13) 0.0209(8) 0.0306(9) 0.0091(7) -0.0154(9) -0.0080(8)
C6 0.0466(10) 0.0203(7) 0.0158(7) 0.0002(6) -0.0005(7) -0.0053(7)
C7 0.0292(8) 0.0208(7) 0.0183(7) 0.0003(6) -0.0035(6) -0.0009(6)
C8 0.0256(8) 0.0238(7) 0.0214(8) -0.0042(6) -0.0012(6) 0.0017(6)
C9 0.0239(8) 0.0238(7) 0.0335(9) -0.0078(6) -0.0011(7) 0.0004(6)
C10 0.0230(8) 0.0222(7) 0.0458(11) 0.0022(8) -0.0048(8) 0.0011(6)
C11 0.0305(9) 0.0237(8) 0.0487(12) 0.0005(7) -0.0057(8) -0.0055(7)
C12 0.0498(12) 0.0232(9) 0.0857(18) -0.0081(11) -0.0004(13) -0.0009(8)
C13 0.0603(14) 0.0402(11) 0.0613(15) -0.0004(10) 0.0166(13) -0.0154(10)
C14 0.0374(9) 0.0336(9) 0.0215(8) -0.0017(7) -0.0071(7) -0.0019(7)
C15 0.0293(8) 0.0351(9) 0.0308(9) 0.0093(8) -0.0074(8) -0.0089(7)
C16 0.0377(10) 0.0302(9) 0.0484(11) 0.0034(8) -0.0161(9) -0.0013(7)
C17 0.0494(13) 0.0309(10) 0.0829(18) 0.0020(11) -0.0209(12) 0.0023(9)
C18 0.0484(13) 0.0492(13) 0.086(2) 0.0198(14) -0.0333(13) 0.0031(11)
C19 0.0526(14) 0.0775(17) 0.0538(15) 0.0240(14) -0.0296(12) -0.0062(12)
C20 0.0399(12) 0.0621(13) 0.0385(10) 0.0087(9) -0.0133(9) -0.0061(10)
O1 0.0291(6) 0.0235(5) 0.0415(7) 0.0032(5) -0.0157(5) -0.0040(5)
O2 0.0414(8) 0.0369(7) 0.0539(9) 0.0155(6) -0.0183(7) -0.0163(6)
O3 0.0230(6) 0.0257(6) 0.0471(8) -0.0008(5) -0.0058(5) -0.0025(5)
O4 0.0322(6) 0.0365(6) 0.0191(6) -0.0017(5) -0.0050(5) 0.0103(5)

loop_
_atom_type_symbol
_atom_type_description
_atom_type_scat_dispersion_real
_atom_type_scat_dispersion_imag
_atom_type_scat_source
C C 0.0033 0.0016 'International Tables Vol C Tables 4.2.6.8 and 6.1.1.4'
H H 0.0000 0.0000 'International Tables Vol C Tables 4.2.6.8 and 6.1.1.4'
O O 0.0106 0.0060 'International Tables Vol C Tables 4.2.6.8 and 6.1.1.4'
Cl Cl 0.1484 0.1585 'International Tables Vol C Tables 4.2.6.8 and 6.1.1.4'
Ti Ti 0.2776 0.4457 'International Tables Vol C Tables 4.2.6.8 and 6.1.1.4'

loop_
_geom_angle_atom_site_label_1
_geom_angle_atom_site_label_2
_geom_angle_atom_site_label_3
_geom_angle
_geom_angle_site_symmetry_1
_geom_angle_site_symmetry_3
C3 Ti1 C3 86.83(11) . 4_565
C3 Ti1 C4 34.73(9) . .
C3 Ti1 C4 77.66(6) 4_565 .
C3 Ti1 C4 77.65(6) . 4_565
C3 Ti1 C4 34.73(9) 4_565 4_565
C4 Ti1 C4 89.06(11) . 4_565
C3 Ti1 Cl1 134.82(6) . 4_565
C3 Ti1 Cl1 107.05(8) 4_565 4_565
C4 Ti1 Cl1 105.19(7) . 4_565
C4 Ti1 Cl1 135.85(6) 4_565 4_565
C3 Ti1 Cl1 107.05(8) . .
C3 Ti1 Cl1 134.82(6) 4_565 .
C4 Ti1 Cl1 135.85(6) . .
C4 Ti1 Cl1 105.18(7) 4_565 .
Cl1 Ti1 Cl1 93.22(2) 4_565 .
C3 Ti1 C2 120.87(7) . .
C3 Ti1 C2 34.43(7) 4_565 .
C4 Ti1 C2 103.51(7) . .
C4 Ti1 C2 57.35(8) 4_565 .
Cl1 Ti1 C2 78.60(6) 4_565 .
Cl1 Ti1 C2 119.50(4) . .
C3 Ti1 C2 34.43(7) . 4_565
C3 Ti1 C2 120.87(7) 4_565 4_565
C4 Ti1 C2 57.35(8) . 4_565
C4 Ti1 C2 103.51(7) 4_565 4_565
Cl1 Ti1 C2 119.50(4) 4_565 4_565
Cl1 Ti1 C2 78.60(6) . 4_565
C2 Ti1 C2 155.22(9) . 4_565
C3 Ti1 C5 105.12(7) . .
C3 Ti1 C5 56.80(8) 4_565 .
C4 Ti1 C5 123.11(7) . .
C4 Ti1 C5 34.14(7) 4_565 .
Cl1 Ti1 C5 118.60(5) 4_565 .
Cl1 Ti1 C5 78.02(6) . .
C2 Ti1 C5 56.54(8) . .
C2 Ti1 C5 117.82(7) 4_565 .
C3 Ti1 C5 56.81(8) . 4_565
C3 Ti1 C5 105.12(7) 4_565 4_565
C4 Ti1 C5 34.14(7) . 4_565
C4 Ti1 C5 123.11(7) 4_565 4_565
Cl1 Ti1 C5 78.02(6) 4_565 4_565
Cl1 Ti1 C5 118.60(5) . 4_565
C2 Ti1 C5 117.82(7) . 4_565
C2 Ti1 C5 56.54(8) 4_565 4_565
C5 Ti1 C5 157.24(10) . 4_565
C3 Ti1 C1 134.50(6) . .
C3 Ti1 C1 56.79(6) 4_565 .
C4 Ti1 C1 134.20(6) . .
C4 Ti1 C1 56.85(6) 4_565 .
Cl1 Ti1 C1 85.60(4) 4_565 .
Cl1 Ti1 C1 86.09(4) . .
C2 Ti1 C1 34.02(6) . .
C2 Ti1 C1 150.94(6) 4_565 .
C5 Ti1 C1 33.82(6) . .
C5 Ti1 C1 150.74(7) 4_565 .
C3 Ti1 C1 56.79(6) . 4_565
C3 Ti1 C1 134.50(6) 4_565 4_565
C4 Ti1 C1 56.85(6) . 4_565
C4 Ti1 C1 134.20(6) 4_565 4_565
Cl1 Ti1 C1 86.09(4) 4_565 4_565
Cl1 Ti1 C1 85.60(4) . 4_565
C2 Ti1 C1 150.94(6) . 4_565
C2 Ti1 C1 34.02(6) 4_565 4_565
C5 Ti1 C1 150.73(7) . 4_565
C5 Ti1 C1 33.82(6) 4_565 4_565
C1 Ti1 C1 167.89(8) . 4_565
C5 C1 C2 107.85(16) . .
C5 C1 C6 126.47(17) . .
C2 C1 C6 125.68(17) . .
C5 C1 Ti1 72.58(9) . .
C2 C1 Ti1 71.90(9) . .
C6 C1 Ti1 121.38(10) . .
C3 C2 C1 107.6(2) 4_565 .
C3 C2 Ti1 71.00(11) 4_565 .
C1 C2 Ti1 74.08(10) . .
C3 C2 H2 126.2 4_565 .
C1 C2 H2 126.2 . .
Ti1 C2 H2 120.5 . .
C2 C3 C4 108.54(18) 4_565 .
C2 C3 Ti1 74.58(10) 4_565 .
C4 C3 Ti1 72.99(12) . .
C2 C3 H3 125.7 4_565 .
C4 C3 H3 125.7 . .
Ti1 C3 H3 118.6 . .
C5 C4 C3 107.62(19) 4_565 .
C5 C4 Ti1 74.96(10) 4_565 .
C3 C4 Ti1 72.28(11) . .
C5 C4 H4 126.2 4_565 .
C3 C4 H4 126.2 . .
Ti1 C4 H4 118.5 . .
C4 C5 C1 108.4(2) 4_565 .
C4 C5 Ti1 70.90(10) 4_565 .
C1 C5 Ti1 73.60(9) . .
C4 C5 H5 125.8 4_565 .
C1 C5 H5 125.8 . .
Ti1 C5 H5 121.4 . .
C1 C6 C7 113.93(13) . .
C1 C6 H6A 108.8 . .
C7 C6 H6A 108.8 . .
C1 C6 H6B 108.8 . .
C7 C6 H6B 108.8 . .
H6A C6 H6B 107.7 . .
O1 C7 C8 103.51(12) . .
O1 C7 C6 110.28(13) . .
C8 C7 C6 112.30(13) . .
O1 C7 H7 110.2 . .
C8 C7 H7 110.2 . .
C6 C7 H7 110.2 . .
O4 C8 C7 108.66(13) . .
O4 C8 C9 116.53(14) . .
C7 C8 C9 102.36(13) . .
O4 C8 H8 109.6 . .
C7 C8 H8 109.6 . .
C9 C8 H8 109.6 . .
O3 C9 C8 109.91(13) . .
O3 C9 C10 104.02(14) . .
C8 C9 C10 102.62(13) . .
O3 C9 H9 113.1 . .
C8 C9 H9 113.1 . .
C10 C9 H9 113.1 . .
O2 C10 O1 111.13(16) . .
O2 C10 C9 104.37(13) . .
O1 C10 C9 107.58(13) . .
O2 C10 H10 111.2 . .
O1 C10 H10 111.2 . .
C9 C10 H10 111.2 . .
O3 C11 O2 103.83(13) . .
O3 C11 C13 109.30(16) . .
O2 C11 C13 109.75(18) . .
O3 C11 C12 110.75(18) . .
O2 C11 C12 110.44(16) . .
C13 C11 C12 112.42(17) . .
C11 C12 H12A 109.5 . .
C11 C12 H12B 109.5 . .
H12A C12 H12B 109.5 . .
C11 C12 H12C 109.5 . .
H12A C12 H12C 109.5 . .
H12B C12 H12C 109.5 . .
C11 C13 H13A 109.5 . .
C11 C13 H13B 109.5 . .
H13A C13 H13B 109.5 . .
C11 C13 H13C 109.5 . .
H13A C13 H13C 109.5 . .
H13B C13 H13C 109.5 . .
O4 C14 C15 109.59(15) . .
O4 C14 H14A 109.8 . .
C15 C14 H14A 109.8 . .
O4 C14 H14B 109.8 . .
C15 C14 H14B 109.8 . .
H14A C14 H14B 108.2 . .
C16 C15 C20 119.50(18) . .
C16 C15 C14 121.72(16) . .
C20 C15 C14 118.78(18) . .
C15 C16 C17 120.2(2) . .
C15 C16 H16 119.9 . .
C17 C16 H16 119.9 . .
C18 C17 C16 119.9(2) . .
C18 C17 H17 120.0 . .
C16 C17 H17 120.0 . .
C17 C18 C19 120.4(2) . .
C17 C18 H18 119.8 . .
C19 C18 H18 119.8 . .
C18 C19 C20 120.1(2) . .
C18 C19 H19 120.0 . .
C20 C19 H19 120.0 . .
C19 C20 C15 119.9(2) . .
C19 C20 H20 120.1 . .
C15 C20 H20 120.1 . .
C10 O1 C7 108.51(12) . .
C10 O2 C11 109.06(14) . .
C9 O3 C11 106.93(13) . .
C8 O4 C14 114.31(13) . .

loop_
_geom_bond_atom_site_label_1
_geom_bond_atom_site_label_2
_geom_bond_distance
_geom_bond_site_symmetry_2
Ti1 C3 2.3539(19) .
Ti1 C3 2.3540(19) 4_565
Ti1 C4 2.3630(18) .
Ti1 C4 2.3630(18) 4_565
Ti1 Cl1 2.3688(5) 4_565
Ti1 Cl1 2.3689(5) .
Ti1 C2 2.3999(18) .
Ti1 C2 2.4000(18) 4_565
Ti1 C5 2.4149(17) .
Ti1 C5 2.4150(17) 4_565
Ti1 C1 2.4280(15) .
Ti1 C1 2.4280(15) 4_565
C1 C5 1.409(3) .
C1 C2 1.412(3) .
C1 C6 1.497(2) .
C2 C3 1.408(3) 4_565
C2 H2 0.9500 .
C3 C2 1.408(3) 4_565
C3 C4 1.408(4) .
C3 H3 0.9500 .
C4 C5 1.404(3) 4_565
C4 H4 0.9500 .
C5 C4 1.404(3) 4_565
C5 H5 0.9500 .
C6 C7 1.522(2) .
C6 H6A 0.9900 .
C6 H6B 0.9900 .
C7 O1 1.4284(19) .
C7 C8 1.520(2) .
C7 H7 1.0000 .
C8 O4 1.4054(19) .
C8 C9 1.533(2) .
C8 H8 1.0000 .
C9 O3 1.416(2) .
C9 C10 1.542(2) .
C9 H9 1.0000 .
C10 O2 1.412(2) .
C10 O1 1.415(2) .
C10 H10 1.0000 .
C11 O3 1.425(2) .
C11 O2 1.434(2) .
C11 C13 1.500(3) .
C11 C12 1.518(3) .
C12 H12A 0.9800 .
C12 H12B 0.9800 .
C12 H12C 0.9800 .
C13 H13A 0.9800 .
C13 H13B 0.9800 .
C13 H13C 0.9800 .
C14 O4 1.417(2) .
C14 C15 1.503(2) .
C14 H14A 0.9900 .
C14 H14B 0.9900 .
C15 C16 1.386(3) .
C15 C20 1.396(3) .
C16 C17 1.400(3) .
C16 H16 0.9500 .
C17 C18 1.372(4) .
C17 H17 0.9500 .
C18 C19 1.386(4) .
C18 H18 0.9500 .
C19 C20 1.391(3) .
C19 H19 0.9500 .
C20 H20 0.9500 .

loop_
_geom_torsion_atom_site_label_1
_geom_torsion_atom_site_label_2
_geom_torsion_atom_site_label_3
_geom_torsion_atom_site_label_4
_geom_torsion
_geom_torsion_site_symmetry_1
_geom_torsion_site_symmetry_4
C3 Ti1 C1 C5 35.93(18) . .
C3 Ti1 C1 C5 78.54(14) 4_565 .
C4 Ti1 C1 C5 85.27(16) . .
C4 Ti1 C1 C5 36.76(13) 4_565 .
Cl1 Ti1 C1 C5 -167.77(11) 4_565 .
Cl1 Ti1 C1 C5 -74.23(11) . .
C2 Ti1 C1 C5 116.14(16) . .
C2 Ti1 C1 C5 -16.31(19) 4_565 .
C5 Ti1 C1 C5 136.5(2) 4_565 .
C1 Ti1 C1 C5 -120.98(11) 4_565 .
C3 Ti1 C1 C2 -80.21(17) . .
C3 Ti1 C1 C2 -37.60(13) 4_565 .
C4 Ti1 C1 C2 -30.87(17) . .
C4 Ti1 C1 C2 -79.38(14) 4_565 .
Cl1 Ti1 C1 C2 76.09(11) 4_565 .
Cl1 Ti1 C1 C2 169.63(11) . .
C2 Ti1 C1 C2 -132.4(2) 4_565 .
C5 Ti1 C1 C2 -116.14(16) . .
C5 Ti1 C1 C2 20.37(19) 4_565 .
C1 Ti1 C1 C2 122.88(11) 4_565 .
C3 Ti1 C1 C6 158.50(15) . .
C3 Ti1 C1 C6 -158.89(19) 4_565 .
C4 Ti1 C1 C6 -152.16(15) . .
C4 Ti1 C1 C6 159.33(19) 4_565 .
Cl1 Ti1 C1 C6 -45.20(14) 4_565 .
Cl1 Ti1 C1 C6 48.34(14) . .
C2 Ti1 C1 C6 -121.3(2) . .
C2 Ti1 C1 C6 106.26(17) 4_565 .
C5 Ti1 C1 C6 122.6(2) . .
C5 Ti1 C1 C6 -100.93(18) 4_565 .
C1 Ti1 C1 C6 1.59(14) 4_565 .
C5 C1 C2 C3 -0.59(18) . 4_565
C6 C1 C2 C3 179.64(14) . 4_565
Ti1 C1 C2 C3 63.56(11) . 4_565
C5 C1 C2 Ti1 -64.14(11) . .
C6 C1 C2 Ti1 116.08(15) . .
C3 Ti1 C2 C3 9.6(2) . 4_565
C4 Ti1 C2 C3 42.31(17) . 4_565
C4 Ti1 C2 C3 -37.66(14) 4_565 4_565
Cl1 Ti1 C2 C3 145.40(15) 4_565 4_565
Cl1 Ti1 C2 C3 -127.37(13) . 4_565
C2 Ti1 C2 C3 5.77(14) 4_565 4_565
C5 Ti1 C2 C3 -78.66(15) . 4_565
C5 Ti1 C2 C3 75.63(16) 4_565 4_565
C1 Ti1 C2 C3 -115.46(19) . 4_565
C1 Ti1 C2 C3 85.8(2) 4_565 4_565
C3 Ti1 C2 C1 125.03(12) . .
C3 Ti1 C2 C1 115.46(19) 4_565 .
C4 Ti1 C2 C1 157.77(12) . .
C4 Ti1 C2 C1 77.80(13) 4_565 .
Cl1 Ti1 C2 C1 -99.14(10) 4_565 .
Cl1 Ti1 C2 C1 -11.91(13) . .
C2 Ti1 C2 C1 121.23(11) 4_565 .
C5 Ti1 C2 C1 36.80(10) . .
C5 Ti1 C2 C1 -168.91(11) 4_565 .
C1 Ti1 C2 C1 -158.73(14) 4_565 .
C3 Ti1 C3 C2 -171.8(2) 4_565 4_565
C4 Ti1 C3 C2 115.43(17) . 4_565
C4 Ti1 C3 C2 -137.93(17) 4_565 4_565
Cl1 Ti1 C3 C2 77.18(17) 4_565 4_565
Cl1 Ti1 C3 C2 -35.62(14) . 4_565
C2 Ti1 C3 C2 -177.19(7) . 4_565
C5 Ti1 C3 C2 -117.45(14) . 4_565
C5 Ti1 C3 C2 77.82(13) 4_565 4_565
C1 Ti1 C3 C2 -137.22(12) . 4_565
C1 Ti1 C3 C2 37.13(12) 4_565 4_565
C3 Ti1 C3 C4 72.78(14) 4_565 .
C4 Ti1 C3 C4 106.63(15) 4_565 .
Cl1 Ti1 C3 C4 -38.25(16) 4_565 .
Cl1 Ti1 C3 C4 -151.05(11) . .
C2 Ti1 C3 C4 67.38(13) . .
C2 Ti1 C3 C4 -115.43(17) 4_565 .
C5 Ti1 C3 C4 127.12(12) . .
C5 Ti1 C3 C4 -37.61(11) 4_565 .
C1 Ti1 C3 C4 107.35(13) . .
C1 Ti1 C3 C4 -78.30(12) 4_565 .
C2 C3 C4 C5 0.5(2) 4_565 4_565
Ti1 C3 C4 C5 67.21(12) . 4_565
C2 C3 C4 Ti1 -66.67(12) 4_565 .
C3 Ti1 C4 C5 -114.52(18) . 4_565
C3 Ti1 C4 C5 142.99(18) 4_565 4_565
C4 Ti1 C4 C5 176.07(19) 4_565 4_565
Cl1 Ti1 C4 C5 38.42(15) 4_565 4_565
Cl1 Ti1 C4 C5 -72.88(18) . 4_565
C2 Ti1 C4 C5 120.06(14) . 4_565
C2 Ti1 C4 C5 -77.18(14) 4_565 4_565
C5 Ti1 C4 C5 178.70(6) . 4_565
C1 Ti1 C4 C5 137.23(12) . 4_565
C1 Ti1 C4 C5 -36.41(12) 4_565 4_565
C3 Ti1 C4 C3 -102.50(16) 4_565 .
C4 Ti1 C4 C3 -69.41(13) 4_565 .
Cl1 Ti1 C4 C3 152.93(11) 4_565 .
Cl1 Ti1 C4 C3 41.64(15) . .
C2 Ti1 C4 C3 -125.43(12) . .
C2 Ti1 C4 C3 37.33(11) 4_565 .
C5 Ti1 C4 C3 -66.78(14) . .
C5 Ti1 C4 C3 114.52(18) 4_565 .
C1 Ti1 C4 C3 -108.26(13) . .
C1 Ti1 C4 C3 78.11(12) 4_565 .
C2 C1 C5 C4 0.93(19) . 4_565
C6 C1 C5 C4 -179.30(14) . 4_565
Ti1 C1 C5 C4 -62.77(12) . 4_565
C2 C1 C5 Ti1 63.70(11) . .
C6 C1 C5 Ti1 -116.53(15) . .
C3 Ti1 C5 C4 -37.53(18) . 4_565
C3 Ti1 C5 C4 38.27(15) 4_565 4_565
C4 Ti1 C5 C4 -4.7(2) . 4_565
Cl1 Ti1 C5 C4 130.70(13) 4_565 4_565
Cl1 Ti1 C5 C4 -142.19(15) . 4_565
C2 Ti1 C5 C4 79.76(15) . 4_565
C2 Ti1 C5 C4 -72.10(17) 4_565 4_565
C5 Ti1 C5 C4 -2.81(14) 4_565 4_565
C1 Ti1 C5 C4 116.8(2) . 4_565
C1 Ti1 C5 C4 -84.8(2) 4_565 4_565
C3 Ti1 C5 C1 -154.31(12) . .
C3 Ti1 C5 C1 -78.50(13) 4_565 .
C4 Ti1 C5 C1 -121.47(12) . .
C4 Ti1 C5 C1 -116.8(2) 4_565 .
Cl1 Ti1 C5 C1 13.92(13) 4_565 .
Cl1 Ti1 C5 C1 101.03(11) . .
C2 Ti1 C5 C1 -37.01(10) . .
C2 Ti1 C5 C1 171.13(11) 4_565 .
C5 Ti1 C5 C1 -119.58(11) 4_565 .
C1 Ti1 C5 C1 158.41(15) 4_565 .
C5 C1 C6 C7 -93.1(2) . .
C2 C1 C6 C7 86.6(2) . .
Ti1 C1 C6 C7 176.02(11) . .
C1 C6 C7 O1 74.31(19) . .
C1 C6 C7 C8 -170.82(15) . .
O1 C7 C8 O4 -162.83(12) . .
C6 C7 C8 O4 78.24(17) . .
O1 C7 C8 C9 -39.01(15) . .
C6 C7 C8 C9 -157.93(14) . .
O4 C8 C9 O3 35.7(2) . .
C7 C8 C9 O3 -82.67(16) . .
O4 C8 C9 C10 145.92(14) . .
C7 C8 C9 C10 27.52(16) . .
O3 C9 C10 O2 -10.73(17) . .
C8 C9 C10 O2 -125.29(14) . .
O3 C9 C10 O1 107.40(14) . .
C8 C9 C10 O1 -7.15(18) . .
O4 C14 C15 C16 -3.1(2) . .
O4 C14 C15 C20 176.95(17) . .
C20 C15 C16 C17 -0.5(3) . .
C14 C15 C16 C17 179.61(18) . .
C15 C16 C17 C18 1.6(3) . .
C16 C17 C18 C19 -1.2(4) . .
C17 C18 C19 C20 -0.3(4) . .
C18 C19 C20 C15 1.4(4) . .
C16 C15 C20 C19 -1.0(3) . .
C14 C15 C20 C19 178.90(19) . .
O2 C10 O1 C7 95.66(16) . .
C9 C10 O1 C7 -18.02(19) . .
C8 C7 O1 C10 36.04(17) . .
C6 C7 O1 C10 156.35(14) . .
O1 C10 O2 C11 -126.47(14) . .
C9 C10 O2 C11 -10.79(18) . .
O3 C11 O2 C10 28.29(19) . .
C13 C11 O2 C10 145.03(16) . .
C12 C11 O2 C10 -90.5(2) . .
C8 C9 O3 C11 137.74(14) . .
C10 C9 O3 C11 28.47(17) . .
O2 C11 O3 C9 -35.41(18) . .
C13 C11 O3 C9 -152.46(15) . .
C12 C11 O3 C9 83.14(17) . .
C7 C8 O4 C14 -167.52(13) . .
C9 C8 O4 C14 77.57(18) . .
C15 C14 O4 C8 158.00(13) . .
